data_8107700
loop_
_publ_author_name
'Shen, Lingyi'
'Xu, Na'
'Jiang, Mengna'
'Zhao, Jiang'
'Xu, Xiaoling'
'Yang, Xian-Jiong'
'Zhang, Qi-Long'

_publ_section_title
;
 Crystal structure of
 dicarbonyl[N,N&#x2032;-(1,2-dimethyl-1,2-ethanediylidene)bis[2,6-bis(1-methylethyl)benzenamine]-N,N&#x2032;]nickel(0),
 C30H40N2NiO2
;
_journal_issue 6
_journal_name_full 'Zeitschrift f\"ur Kristallographie - New Crystal Structures'
_journal_page_first 1195
_journal_page_last 1197
_journal_paper_doi 10.1515/ncrs-2023-0399
_journal_volume 238
_journal_year 2023
_chemical_formula_sum 'C30 H40 N2 Ni O2'
_chemical_formula_weight 519.35
_space_group_crystal_system orthorhombic
_space_group_IT_number 62
_space_group_name_Hall '-P 2ac 2n'
_space_group_name_H-M_alt 'P n m a'
_atom_sites_solution_hydrogens geom
_cell_angle_alpha 90
_cell_angle_beta 90
_cell_angle_gamma 90
_cell_formula_units_Z 4
_cell_length_a 12.8114(19)
_cell_length_b 21.301(3)
_cell_length_c 10.6536(16)
_cell_measurement_reflns_used 9921
_cell_measurement_temperature 273(2)
_cell_measurement_theta_max 24.97
_cell_measurement_theta_min 2.49
_cell_volume 2907.3(7)
_computing_molecular_graphics 'Diamond 4.0[4]'
_computing_structure_refinement 'SHELXL-2014/7 (Sheldrick, 2014)[2] '
_diffrn_ambient_temperature 273(2)
_diffrn_measured_fraction_theta_full 0.999
_diffrn_measured_fraction_theta_max 0.999
_diffrn_measurement_device_type 'Bruker APEX-II CCD'
_diffrn_measurement_method '\f and \w scans'
_diffrn_radiation_type MoK\a
_diffrn_radiation_wavelength 0.71073
_diffrn_reflns_av_R_equivalents 0.0277
_diffrn_reflns_av_unetI/netI 0.0199
_diffrn_reflns_Laue_measured_fraction_full 0.999
_diffrn_reflns_Laue_measured_fraction_max 0.999
_diffrn_reflns_limit_h_max 15
_diffrn_reflns_limit_h_min -14
_diffrn_reflns_limit_k_max 25
_diffrn_reflns_limit_k_min -24
_diffrn_reflns_limit_l_max 12
_diffrn_reflns_limit_l_min -12
_diffrn_reflns_number 17151
_diffrn_reflns_point_group_measured_fraction_full 0.999
_diffrn_reflns_point_group_measured_fraction_max 0.999
_diffrn_reflns_theta_full 25.000
_diffrn_reflns_theta_max 25.000
_diffrn_reflns_theta_min 1.912
_exptl_absorpt_coefficient_mu 0.694
_exptl_absorpt_correction_T_max 0.7452
_exptl_absorpt_correction_T_min 0.4739
_exptl_absorpt_correction_type multi-scan
_exptl_absorpt_process_details 'SADABS 2014/5[1]'
_exptl_crystal_colour Purple
_exptl_crystal_density_diffrn 1.187
_exptl_crystal_density_method 'not measured'
_exptl_crystal_description Block
_exptl_crystal_F_000 1112
_exptl_crystal_size_max 0.320
_exptl_crystal_size_mid 0.250
_exptl_crystal_size_min 0.220
_exptl_transmission_factor_max 0.7452
_exptl_transmission_factor_min 0.4739
_refine_diff_density_max 0.349
_refine_diff_density_min -0.242
_refine_diff_density_rms 0.040
_refine_ls_extinction_coef 0.0090(6)
_refine_ls_extinction_expression Fc^*^=kFc[1+0.001xFc^2^\l^3^/sin(2\q)]^-1/4^
_refine_ls_extinction_method 'SHELXL-2014/7 (Sheldrick 2014'
_refine_ls_goodness_of_fit_ref 1.060
_refine_ls_hydrogen_treatment constr
_refine_ls_matrix_type full
_refine_ls_number_parameters 172
_refine_ls_number_reflns 2634
_refine_ls_number_restraints 0
_refine_ls_restrained_S_all 1.060
_refine_ls_R_factor_all 0.0333
_refine_ls_R_factor_gt 0.0290
_refine_ls_shift/su_max 0.001
_refine_ls_shift/su_mean 0.000
_refine_ls_structure_factor_coef Fsqd
_refine_ls_weighting_details 'w=1/[\s^2^(Fo^2^)+(0.0393P)^2^+1.2545P] where P=(Fo^2^+2Fc^2^)/3'
_refine_ls_weighting_scheme calc
_refine_ls_wR_factor_gt 0.0773
_refine_ls_wR_factor_ref 0.0808
_reflns_Friedel_coverage 0.000
_reflns_Friedel_fraction_full .
_reflns_Friedel_fraction_max .
_reflns_number_gt 2386
_reflns_number_total 2634
_reflns_threshold_expression 'I > 2\s(I)'
_cod_data_source_file suppl_j_ncrs-2023-0399_suppl_001.cif
_cod_data_source_block a
_cod_original_cell_volume 2907.3(8)
_cod_database_code 8107700
_shelx_space_group_comment
;
The symmetry employed for this shelxl refinement is uniquely defined
by the following loop, which should always be used as a source of
symmetry information in preference to the above space-group names.
They are only intended as comments.
;
_shelx_estimated_absorpt_t_min 0.808
_shelx_estimated_absorpt_t_max 0.862
_exptl_absorpt_special_details
;
 The following wavelength and cell were deduced by SADABS from the
 direction cosines etc. They are given here for emergency use only:
 CELL 0.71073   10.628   12.781   21.240   90.021   89.949   90.080
;
_publcif_info_exptl_table_max_cols 4
_publcif_info_exptl_table_use_headnotes n
_publcif_funding_html
;
;

loop_
_space_group_symop_operation_xyz
'x, y, z'
'-x+1/2, -y, z+1/2'
'-x, y+1/2, -z'
'x+1/2, -y+1/2, -z+1/2'
'-x, -y, -z'
'x-1/2, y, -z-1/2'
'x, -y-1/2, z'
'-x-1/2, y-1/2, z-1/2'

loop_
_atom_site_label
_atom_site_type_symbol
_atom_site_fract_x
_atom_site_fract_y
_atom_site_fract_z
_atom_site_U_iso_or_equiv
_atom_site_adp_type
_atom_site_occupancy
_atom_site_site_symmetry_order
_atom_site_calc_flag
_atom_site_refinement_flags_posn
_atom_site_refinement_flags_adp
_atom_site_refinement_flags_occupancy
_atom_site_disorder_assembly
_atom_site_disorder_group
C1 C 0.49304(12) 0.28463(7) 0.44437(15) 0.0339(4) Uani 1 1 d . . . . .
C2 C 0.58099(16) 0.32077(10) 0.5023(2) 0.0639(6) Uani 1 1 d . . . . .
H2A H 0.5643 0.3647 0.5022 0.096 Uiso 1 1 calc R U . . .
H2B H 0.6436 0.3139 0.4548 0.096 Uiso 1 1 calc R U . . .
H2C H 0.5914 0.3069 0.5871 0.096 Uiso 1 1 calc R U . . .
C3 C 0.39049(12) 0.37605(7) 0.41154(15) 0.0315(3) Uani 1 1 d . . . . .
C4 C 0.33668(14) 0.39501(8) 0.51984(16) 0.0402(4) Uani 1 1 d . . . . .
C5 C 0.31313(15) 0.45851(9) 0.5324(2) 0.0512(5) Uani 1 1 d . . . . .
H5 H 0.2777 0.4723 0.6035 0.061 Uiso 1 1 calc R U . . .
C6 C 0.34122(17) 0.50120(9) 0.4417(2) 0.0576(5) Uani 1 1 d . . . . .
H6 H 0.3243 0.5434 0.4514 0.069 Uiso 1 1 calc R U . . .
C7 C 0.39429(17) 0.48156(9) 0.3368(2) 0.0522(5) Uani 1 1 d . . . . .
H7 H 0.4134 0.5110 0.2765 0.063 Uiso 1 1 calc R U . . .
C8 C 0.42029(13) 0.41856(8) 0.31852(16) 0.0380(4) Uani 1 1 d . . . . .
C9 C 0.30435(18) 0.34916(10) 0.62179(19) 0.0569(5) Uani 1 1 d . . . . .
H9 H 0.3244 0.3070 0.5941 0.068 Uiso 1 1 calc R U . . .
C10 C 0.3612(3) 0.36240(18) 0.7452(3) 0.1153(12) Uani 1 1 d . . . . .
H10A H 0.4351 0.3635 0.7304 0.173 Uiso 1 1 calc R U . . .
H10B H 0.3454 0.3299 0.8046 0.173 Uiso 1 1 calc R U . . .
H10C H 0.3387 0.4021 0.7780 0.173 Uiso 1 1 calc R U . . .
C11 C 0.1866(2) 0.34903(15) 0.6436(3) 0.0876(9) Uani 1 1 d . . . . .
H11A H 0.1652 0.3893 0.6748 0.131 Uiso 1 1 calc R U . . .
H11B H 0.1691 0.3172 0.7038 0.131 Uiso 1 1 calc R U . . .
H11C H 0.1514 0.3405 0.5659 0.131 Uiso 1 1 calc R U . . .
C12 C 0.47950(16) 0.39838(9) 0.20219(16) 0.0462(4) Uani 1 1 d . . . . .
H12 H 0.4872 0.3526 0.2056 0.055 Uiso 1 1 calc R U . . .
C13 C 0.5893(2) 0.42691(15) 0.1991(3) 0.0824(8) Uani 1 1 d . . . . .
H13A H 0.5842 0.4718 0.1958 0.124 Uiso 1 1 calc R U . . .
H13B H 0.6258 0.4120 0.1263 0.124 Uiso 1 1 calc R U . . .
H13C H 0.6267 0.4148 0.2733 0.124 Uiso 1 1 calc R U . . .
C14 C 0.4192(2) 0.41421(14) 0.0828(2) 0.0807(8) Uani 1 1 d . . . . .
H14A H 0.3502 0.3968 0.0879 0.121 Uiso 1 1 calc R U . . .
H14B H 0.4548 0.3968 0.0116 0.121 Uiso 1 1 calc R U . . .
H14C H 0.4146 0.4590 0.0739 0.121 Uiso 1 1 calc R U . . .
C15 C 0.1822(2) 0.2500 0.3443(3) 0.0495(7) Uani 1 2 d S T P . .
C16 C 0.3328(2) 0.2500 0.1435(3) 0.0483(6) Uani 1 2 d S T P . .
N1 N 0.41037(10) 0.30968(6) 0.39643(11) 0.0283(3) Uani 1 1 d . . . . .
Ni1 Ni 0.31582(2) 0.2500 0.30825(3) 0.03177(13) Uani 1 2 d S T P . .
O1 O 0.09369(17) 0.2500 0.3555(3) 0.0926(9) Uani 1 2 d S T P . .
O2 O 0.3380(2) 0.2500 0.0373(2) 0.0818(7) Uani 1 2 d S T P . .

loop_
_atom_site_aniso_label
_atom_site_aniso_U_11
_atom_site_aniso_U_22
_atom_site_aniso_U_33
_atom_site_aniso_U_23
_atom_site_aniso_U_13
_atom_site_aniso_U_12
C1 0.0335(8) 0.0314(8) 0.0366(8) -0.0023(7) -0.0063(7) -0.0018(7)
C2 0.0525(12) 0.0425(11) 0.0967(17) -0.0084(11) -0.0361(12) -0.0037(9)
C3 0.0320(8) 0.0250(7) 0.0375(8) -0.0042(6) -0.0065(7) -0.0008(6)
C4 0.0459(10) 0.0355(9) 0.0390(9) -0.0076(7) -0.0009(7) 0.0009(7)
C5 0.0568(12) 0.0416(10) 0.0552(11) -0.0178(9) 0.0013(9) 0.0047(9)
C6 0.0654(13) 0.0269(9) 0.0803(15) -0.0119(10) -0.0021(11) 0.0044(9)
C7 0.0610(12) 0.0283(9) 0.0673(13) 0.0061(8) 0.0006(10) -0.0024(8)
C8 0.0398(9) 0.0300(8) 0.0442(9) 0.0006(7) -0.0036(7) -0.0020(7)
C9 0.0800(15) 0.0496(12) 0.0409(10) -0.0029(9) 0.0168(10) 0.0081(10)
C10 0.146(3) 0.147(3) 0.0538(15) 0.0249(19) -0.0170(18) -0.009(3)
C11 0.092(2) 0.087(2) 0.0842(18) 0.0066(16) 0.0372(15) -0.0097(15)
C12 0.0565(11) 0.0383(10) 0.0439(10) 0.0053(8) 0.0074(8) -0.0039(8)
C13 0.0699(16) 0.092(2) 0.0854(18) -0.0136(14) 0.0278(13) -0.0221(15)
C14 0.107(2) 0.0865(18) 0.0481(12) 0.0081(12) -0.0042(13) 0.0119(16)
C15 0.0379(16) 0.0388(14) 0.0719(19) 0.000 -0.0076(13) 0.000
C16 0.0498(16) 0.0465(15) 0.0485(16) 0.000 -0.0135(13) 0.000
N1 0.0311(7) 0.0257(7) 0.0282(6) -0.0014(5) -0.0017(5) -0.0006(5)
Ni1 0.03024(19) 0.02848(18) 0.0366(2) 0.000 -0.00783(12) 0.000
O1 0.0353(13) 0.0844(18) 0.158(3) 0.000 0.0003(15) 0.000
O2 0.0991(19) 0.108(2) 0.0385(12) 0.000 -0.0124(12) 0.000

loop_
_atom_type_symbol
_atom_type_description
_atom_type_scat_dispersion_real
_atom_type_scat_dispersion_imag
_atom_type_scat_source
C C 0.0033 0.0016 'International Tables Vol C Tables 4.2.6.8 and 6.1.1.4'
H H 0.0000 0.0000 'International Tables Vol C Tables 4.2.6.8 and 6.1.1.4'
N N 0.0061 0.0033 'International Tables Vol C Tables 4.2.6.8 and 6.1.1.4'
O O 0.0106 0.0060 'International Tables Vol C Tables 4.2.6.8 and 6.1.1.4'
Ni Ni 0.3393 1.1124 'International Tables Vol C Tables 4.2.6.8 and 6.1.1.4'

loop_
_geom_angle_atom_site_label_1
_geom_angle_atom_site_label_2
_geom_angle_atom_site_label_3
_geom_angle
_geom_angle_site_symmetry_1
_geom_angle_site_symmetry_3
N1 C1 C1 114.41(9) . 7_565
N1 C1 C2 124.59(15) . .
C1 C1 C2 120.93(10) 7_565 .
C1 C2 H2A 109.5 . .
C1 C2 H2B 109.5 . .
H2A C2 H2B 109.5 . .
C1 C2 H2C 109.5 . .
H2A C2 H2C 109.5 . .
H2B C2 H2C 109.5 . .
C8 C3 C4 122.10(15) . .
C8 C3 N1 120.48(14) . .
C4 C3 N1 117.36(14) . .
C5 C4 C3 117.73(17) . .
C5 C4 C9 119.80(17) . .
C3 C4 C9 122.47(15) . .
C6 C5 C4 121.21(18) . .
C6 C5 H5 119.4 . .
C4 C5 H5 119.4 . .
C7 C6 C5 120.01(17) . .
C7 C6 H6 120.0 . .
C5 C6 H6 120.0 . .
C6 C7 C8 121.62(18) . .
C6 C7 H7 119.2 . .
C8 C7 H7 119.2 . .
C3 C8 C7 117.34(16) . .
C3 C8 C12 122.26(15) . .
C7 C8 C12 120.40(16) . .
C4 C9 C11 112.3(2) . .
C4 C9 C10 111.5(2) . .
C11 C9 C10 109.9(2) . .
C4 C9 H9 107.6 . .
C11 C9 H9 107.6 . .
C10 C9 H9 107.6 . .
C9 C10 H10A 109.5 . .
C9 C10 H10B 109.5 . .
H10A C10 H10B 109.5 . .
C9 C10 H10C 109.5 . .
H10A C10 H10C 109.5 . .
H10B C10 H10C 109.5 . .
C9 C11 H11A 109.5 . .
C9 C11 H11B 109.5 . .
H11A C11 H11B 109.5 . .
C9 C11 H11C 109.5 . .
H11A C11 H11C 109.5 . .
H11B C11 H11C 109.5 . .
C8 C12 C14 111.45(18) . .
C8 C12 C13 111.38(17) . .
C14 C12 C13 111.06(19) . .
C8 C12 H12 107.6 . .
C14 C12 H12 107.6 . .
C13 C12 H12 107.6 . .
C12 C13 H13A 109.5 . .
C12 C13 H13B 109.5 . .
H13A C13 H13B 109.5 . .
C12 C13 H13C 109.5 . .
H13A C13 H13C 109.5 . .
H13B C13 H13C 109.5 . .
C12 C14 H14A 109.5 . .
C12 C14 H14B 109.5 . .
H14A C14 H14B 109.5 . .
C12 C14 H14C 109.5 . .
H14A C14 H14C 109.5 . .
H14B C14 H14C 109.5 . .
O1 C15 Ni1 173.4(3) . .
O2 C16 Ni1 176.3(3) . .
C1 N1 C3 120.30(13) . .
C1 N1 Ni1 114.94(10) . .
C3 N1 Ni1 124.73(10) . .
C15 Ni1 C16 109.70(14) . .
C15 Ni1 N1 119.36(8) . 7_565
C16 Ni1 N1 113.17(7) . 7_565
C15 Ni1 N1 119.36(8) . .
C16 Ni1 N1 113.17(7) . .
N1 Ni1 N1 79.34(7) 7_565 .

loop_
_geom_bond_atom_site_label_1
_geom_bond_atom_site_label_2
_geom_bond_distance
_geom_bond_site_symmetry_2
C1 N1 1.291(2) .
C1 C1 1.475(3) 7_565
C1 C2 1.498(2) .
C2 H2A 0.9600 .
C2 H2B 0.9600 .
C2 H2C 0.9600 .
C3 C8 1.396(2) .
C3 C4 1.403(2) .
C3 N1 1.4453(19) .
C4 C5 1.392(3) .
C4 C9 1.518(3) .
C5 C6 1.375(3) .
C5 H5 0.9300 .
C6 C7 1.374(3) .
C6 H6 0.9300 .
C7 C8 1.396(3) .
C7 H7 0.9300 .
C8 C12 1.515(2) .
C9 C11 1.527(3) .
C9 C10 1.529(4) .
C9 H9 0.9800 .
C10 H10A 0.9600 .
C10 H10B 0.9600 .
C10 H10C 0.9600 .
C11 H11A 0.9600 .
C11 H11B 0.9600 .
C11 H11C 0.9600 .
C12 C14 1.526(3) .
C12 C13 1.533(3) .
C12 H12 0.9800 .
C13 H13A 0.9600 .
C13 H13B 0.9600 .
C13 H13C 0.9600 .
C14 H14A 0.9600 .
C14 H14B 0.9600 .
C14 H14C 0.9600 .
C15 O1 1.140(3) .
C15 Ni1 1.755(3) .
C16 O2 1.133(4) .
C16 Ni1 1.768(3) .
N1 Ni1 1.9915(12) .
Ni1 N1 1.9915(12) 7_565

loop_
_geom_torsion_atom_site_label_1
_geom_torsion_atom_site_label_2
_geom_torsion_atom_site_label_3
_geom_torsion_atom_site_label_4
_geom_torsion
_geom_torsion_site_symmetry_1
_geom_torsion_site_symmetry_2
_geom_torsion_site_symmetry_3
_geom_torsion_site_symmetry_4
C8 C3 C4 C5 0.1(3) . . . .
N1 C3 C4 C5 -177.20(15) . . . .
C8 C3 C4 C9 -179.74(17) . . . .
N1 C3 C4 C9 3.0(2) . . . .
C3 C4 C5 C6 0.2(3) . . . .
C9 C4 C5 C6 -179.93(19) . . . .
C4 C5 C6 C7 -0.6(3) . . . .
C5 C6 C7 C8 0.5(3) . . . .
C4 C3 C8 C7 -0.1(3) . . . .
N1 C3 C8 C7 177.11(16) . . . .
C4 C3 C8 C12 179.27(16) . . . .
N1 C3 C8 C12 -3.5(2) . . . .
C6 C7 C8 C3 -0.2(3) . . . .
C6 C7 C8 C12 -179.61(19) . . . .
C5 C4 C9 C11 58.8(3) . . . .
C3 C4 C9 C11 -121.4(2) . . . .
C5 C4 C9 C10 -65.0(3) . . . .
C3 C4 C9 C10 114.8(2) . . . .
C3 C8 C12 C14 120.7(2) . . . .
C7 C8 C12 C14 -60.0(2) . . . .
C3 C8 C12 C13 -114.7(2) . . . .
C7 C8 C12 C13 64.7(3) . . . .
C1 C1 N1 C3 168.18(10) 7_565 . . .
C2 C1 N1 C3 -8.7(3) . . . .
C1 C1 N1 Ni1 -10.21(11) 7_565 . . .
C2 C1 N1 Ni1 172.88(16) . . . .
C8 C3 N1 C1 95.29(19) . . . .
C4 C3 N1 C1 -87.37(19) . . . .
C8 C3 N1 Ni1 -86.48(17) . . . .
C4 C3 N1 Ni1 90.86(16) . . . .

loop_
_publcif_info_datablock.id
_publcif_info_datablock.publ_exptl
_publcif_info_datablock.publ_geom
_publcif_info_datablock.structure
{3ce308ff-1f40-4813-bc29-366455e50d22} y y y

loop_
_publcif_info_exptl_table_extra_item
sin_theta_over_lambda_max

loop_
_publcif_info_tables.block_id
_publcif_info_tables.reference_item
{3ce308ff-1f40-4813-bc29-366455e50d22} '_publcif_info_datablock.publ_exptl'

loop_
_publcif_info_cif.paper_type
EE
